data_7010137
loop_
_publ_author_name
'Albrecht, Martin'
'Lutz, Martin'
'Schreurs, Antoine M. M.'
'Lutz, Egbert T. H.'
'Spek, Anthony L.'
'van Koten, Gerard'

_publ_section_title
;
 Self-assembled organoplatinum(II) supermolecules as crystalline, SO2
 gas-triggered switches&#x200A;&#x2020;
;
_journal_issue 21
_journal_name_full 'Journal of the Chemical Society, Dalton Transactions'
_journal_page_first 3797
_journal_paper_doi 10.1039/b006419j
_journal_year 2000
_chemical_formula_moiety 'C12 H19 I N2 O2 Pt S'
_chemical_formula_sum 'C12 H19 I N2 O2 Pt S'
_chemical_formula_weight 577.34
_chemical_name_systematic
; 
 ? 
;
_space_group_IT_number 61
_symmetry_cell_setting orthorhombic
_symmetry_space_group_name_Hall '-P 2ac 2ab'
_symmetry_space_group_name_H-M 'P b c a'
_atom_sites_solution_hydrogens geom
_atom_sites_solution_primary heavy
_atom_sites_solution_secondary difmap
_audit_creation_method SHELXL-97
_cell_angle_alpha 90.00
_cell_angle_beta 90.00
_cell_angle_gamma 90.00
_cell_formula_units_Z 8
_cell_length_a 8.0291(9)
_cell_length_b 15.1212(13)
_cell_length_c 25.985(4)
_cell_measurement_reflns_used 25
_cell_measurement_temperature 150(2)
_cell_measurement_theta_max 13.95
_cell_measurement_theta_min 11.67
_cell_volume 3154.8(7)
_computing_cell_refinement 'SET4 (de Boer & Duisenberg, 1984)'
_computing_data_collection 'Locally modified CAD4-Version 5 Software'
_computing_data_reduction 'HELENA (Spek, 1997)'
_computing_molecular_graphics 'PLATON (Spek, 2000)'
_computing_publication_material 'manually editing of SHELXL output'
_computing_structure_refinement 'SHELXL-97 (Sheldrick, 1997)'
_computing_structure_solution 'DIRDIF-97 (Beurskens et al., 1997)'
_diffrn_ambient_temperature 150(2)
_diffrn_measured_fraction_theta_full 1.000
_diffrn_measured_fraction_theta_max 1.000
_diffrn_measurement_device_type 'Enraf-Nonius CAD4T'
_diffrn_measurement_method omega-scans
_diffrn_radiation_monochromator graphite
_diffrn_radiation_source 'rotating anode'
_diffrn_radiation_type MoK\a
_diffrn_radiation_wavelength 0.71073
_diffrn_reflns_av_R_equivalents 0.0659
_diffrn_reflns_av_sigmaI/netI 0.0812
_diffrn_reflns_limit_h_max 10
_diffrn_reflns_limit_h_min -10
_diffrn_reflns_limit_k_max 19
_diffrn_reflns_limit_k_min 0
_diffrn_reflns_limit_l_max 22
_diffrn_reflns_limit_l_min -33
_diffrn_reflns_number 7116
_diffrn_reflns_theta_full 27.50
_diffrn_reflns_theta_max 27.50
_diffrn_reflns_theta_min 1.57
_diffrn_standards_decay_% 4
_diffrn_standards_interval_time 60
_diffrn_standards_number 3
_exptl_absorpt_coefficient_mu 10.984
_exptl_absorpt_correction_T_max 0.68
_exptl_absorpt_correction_T_min 0.21
_exptl_absorpt_correction_type refdelf
_exptl_crystal_colour orange
_exptl_crystal_density_diffrn 2.431
_exptl_crystal_density_method 'not measured'
_exptl_crystal_description plate
_exptl_crystal_F_000 2144
_exptl_crystal_size_max 0.20
_exptl_crystal_size_mid 0.20
_exptl_crystal_size_min 0.08
_refine_diff_density_max 1.504
_refine_diff_density_min -0.956
_refine_diff_density_rms 0.244
_refine_ls_extinction_method none
_refine_ls_goodness_of_fit_ref 0.982
_refine_ls_hydrogen_treatment constraint
_refine_ls_matrix_type full
_refine_ls_number_parameters 172
_refine_ls_number_reflns 3623
_refine_ls_number_restraints 0
_refine_ls_restrained_S_all 0.982
_refine_ls_R_factor_all 0.0815
_refine_ls_R_factor_gt 0.0413
_refine_ls_shift/su_max 0.001
_refine_ls_shift/su_mean 0.000
_refine_ls_structure_factor_coef Fsqd
_refine_ls_weighting_details 'calc w=1/[\s^2^(Fo^2^)+(0.0205P)^2^+0.0000P] where P=(Fo^2^+2Fc^2^)/3'
_refine_ls_weighting_scheme calc
_refine_ls_wR_factor_gt 0.0656
_refine_ls_wR_factor_ref 0.0752
_reflns_number_gt 2416
_reflns_number_total 3623
_reflns_threshold_expression I>2\s(I)
_cod_data_source_file b006419j.txt
_cod_data_source_block s2056a
_cod_database_code 7010137

loop_
_symmetry_equiv_pos_as_xyz
'x, y, z'
'-x+1/2, -y, z+1/2'
'x+1/2, -y+1/2, -z'
'-x, y+1/2, -z+1/2'
'-x, -y, -z'
'x-1/2, y, -z-1/2'
'-x-1/2, y-1/2, z'
'x, -y-1/2, z-1/2'

loop_
_atom_site_label
_atom_site_type_symbol
_atom_site_fract_x
_atom_site_fract_y
_atom_site_fract_z
_atom_site_U_iso_or_equiv
_atom_site_adp_type
_atom_site_occupancy
_atom_site_symmetry_multiplicity
_atom_site_calc_flag
_atom_site_refinement_flags
_atom_site_disorder_assembly
_atom_site_disorder_group
Pt Pt 0.06727(4) 0.19106(2) 0.107636(12) 0.01547(8) Uani 1 1 d . . .
I I 0.19509(8) 0.10451(4) 0.02455(2) 0.02719(15) Uani 1 1 d . . .
S S 0.2471(4) 0.1387(2) 0.18065(10) 0.0344(6) Uani 1 1 d . . .
O1 O 0.3689(10) 0.0866(6) 0.1564(3) 0.059(3) Uani 1 1 d . . .
O2 O 0.1329(9) 0.0911(5) 0.2141(3) 0.041(2) Uani 1 1 d . . .
N1 N 0.2050(9) 0.3082(5) 0.0972(3) 0.0232(16) Uani 1 1 d . . .
N2 N -0.1396(9) 0.1090(5) 0.1198(3) 0.0196(16) Uani 1 1 d . . .
C2 C 0.0149(10) 0.3481(6) 0.1673(3) 0.019(2) Uani 1 1 d . . .
C6 C -0.1914(12) 0.2319(6) 0.1795(3) 0.021(2) Uani 1 1 d . . .
C7 C 0.1838(12) 0.3643(6) 0.1447(3) 0.023(2) Uani 1 1 d . . .
H7A H 0.2709 0.3493 0.1702 0.028 Uiso 1 1 calc R . .
H7B H 0.1958 0.4276 0.1356 0.028 Uiso 1 1 calc R . .
C5 C -0.2868(11) 0.2878(7) 0.2112(3) 0.023(2) Uani 1 1 d . . .
H5 H -0.3884 0.2681 0.2260 0.027 Uiso 1 1 calc R . .
C4 C -0.2264(11) 0.3739(6) 0.2202(3) 0.021(2) Uani 1 1 d . . .
H4 H -0.2896 0.4128 0.2412 0.025 Uiso 1 1 calc R . .
C3 C -0.0785(11) 0.4035(6) 0.1994(3) 0.0208(19) Uani 1 1 d . . .
H3 H -0.0400 0.4615 0.2068 0.025 Uiso 1 1 calc R . .
C8 C 0.1263(15) 0.3532(7) 0.0536(4) 0.041(3) Uani 1 1 d . . .
H8A H 0.0061 0.3575 0.0596 0.061 Uiso 1 1 calc R . .
H8B H 0.1469 0.3195 0.0220 0.061 Uiso 1 1 calc R . .
H8C H 0.1733 0.4127 0.0501 0.061 Uiso 1 1 calc R . .
C1 C -0.0499(10) 0.2639(6) 0.1576(3) 0.0137(17) Uani 1 1 d . . .
C10 C -0.2203(11) 0.1348(6) 0.1698(3) 0.020(2) Uani 1 1 d . . .
H10A H -0.1723 0.0997 0.1983 0.024 Uiso 1 1 calc R . .
H10B H -0.3414 0.1227 0.1683 0.024 Uiso 1 1 calc R . .
C12 C -0.1088(12) 0.0118(6) 0.1199(4) 0.028(2) Uani 1 1 d . . .
H12A H -0.0342 -0.0034 0.1484 0.042 Uiso 1 1 calc R . .
H12B H -0.0571 -0.0057 0.0873 0.042 Uiso 1 1 calc R . .
H12C H -0.2147 -0.0196 0.1241 0.042 Uiso 1 1 calc R . .
C11 C -0.2538(13) 0.1285(7) 0.0765(3) 0.032(3) Uani 1 1 d . . .
H11A H -0.2774 0.1921 0.0756 0.049 Uiso 1 1 calc R . .
H11B H -0.3580 0.0958 0.0811 0.049 Uiso 1 1 calc R . .
H11C H -0.2014 0.1107 0.0440 0.049 Uiso 1 1 calc R . .
C9 C 0.3891(12) 0.2996(7) 0.0874(4) 0.040(3) Uani 1 1 d . . .
H9A H 0.4411 0.2673 0.1159 0.060 Uiso 1 1 calc R . .
H9B H 0.4389 0.3586 0.0847 0.060 Uiso 1 1 calc R . .
H9C H 0.4072 0.2673 0.0552 0.060 Uiso 1 1 calc R . .

loop_
_atom_site_aniso_label
_atom_site_aniso_U_11
_atom_site_aniso_U_22
_atom_site_aniso_U_33
_atom_site_aniso_U_23
_atom_site_aniso_U_13
_atom_site_aniso_U_12
Pt 0.01497(14) 0.01543(15) 0.01603(13) 0.00000(16) 0.00215(15) 0.00012(17)
I 0.0311(3) 0.0258(3) 0.0246(3) -0.0071(3) 0.0088(3) -0.0004(3)
S 0.0286(13) 0.0393(16) 0.0352(13) 0.0076(13) -0.0092(12) 0.0080(12)
O1 0.047(5) 0.056(6) 0.074(6) -0.012(5) -0.009(5) 0.017(5)
O2 0.034(4) 0.049(5) 0.041(4) 0.025(4) -0.011(3) -0.006(4)
N1 0.022(4) 0.023(4) 0.025(4) 0.004(4) 0.007(3) -0.009(4)
N2 0.021(4) 0.014(4) 0.024(4) -0.001(3) 0.005(3) 0.000(3)
C2 0.008(4) 0.024(5) 0.024(4) -0.003(4) -0.008(3) 0.005(4)
C6 0.022(5) 0.022(5) 0.018(4) 0.002(4) -0.002(4) 0.010(4)
C7 0.021(5) 0.018(5) 0.031(5) -0.004(4) -0.003(4) -0.003(4)
C5 0.009(4) 0.047(7) 0.013(4) 0.009(4) 0.007(3) 0.001(4)
C4 0.020(5) 0.022(6) 0.021(4) 0.000(4) -0.003(4) 0.018(4)
C3 0.011(4) 0.024(5) 0.027(4) 0.002(4) -0.004(4) 0.008(4)
C8 0.063(8) 0.028(6) 0.031(5) 0.020(5) 0.008(5) 0.006(6)
C1 0.007(4) 0.025(5) 0.009(3) 0.003(3) 0.002(3) 0.004(4)
C10 0.011(5) 0.027(5) 0.023(4) 0.002(4) 0.004(4) -0.003(4)
C12 0.032(6) 0.021(5) 0.032(5) 0.004(4) 0.008(4) 0.001(4)
C11 0.025(5) 0.048(8) 0.024(5) 0.005(5) -0.007(4) -0.003(5)
C9 0.029(6) 0.030(6) 0.061(7) -0.017(6) 0.022(5) -0.013(5)

loop_
_atom_type_symbol
_atom_type_description
_atom_type_scat_dispersion_real
_atom_type_scat_dispersion_imag
_atom_type_scat_source
C C 0.0033 0.0016 'International Tables Vol C Tables 4.2.6.8 and 6.1.1.4'
H H 0.0000 0.0000 'International Tables Vol C Tables 4.2.6.8 and 6.1.1.4'
I I -0.4742 1.8119 'International Tables Vol C Tables 4.2.6.8 and 6.1.1.4'
N N 0.0061 0.0033 'International Tables Vol C Tables 4.2.6.8 and 6.1.1.4'
O O 0.0106 0.0060 'International Tables Vol C Tables 4.2.6.8 and 6.1.1.4'
Pt Pt -1.7033 8.3905 'International Tables Vol C Tables 4.2.6.8 and 6.1.1.4'
S S 0.1246 0.1234 'International Tables Vol C Tables 4.2.6.8 and 6.1.1.4'

loop_
_geom_angle_atom_site_label_1
_geom_angle_atom_site_label_2
_geom_angle_atom_site_label_3
_geom_angle
_geom_angle_site_symmetry_1
_geom_angle_site_symmetry_3
_geom_angle_publ_flag
C1 Pt N2 81.5(3) . . ?
C1 Pt N1 82.2(3) . . ?
N2 Pt N1 158.9(3) . . ?
C1 Pt S 87.3(2) . . ?
N2 Pt S 98.9(2) . . ?
N1 Pt S 93.5(2) . . ?
C1 Pt I 169.3(2) . . ?
N2 Pt I 97.65(19) . . ?
N1 Pt I 95.99(19) . . ?
S Pt I 103.33(7) . . ?
O1 S O2 115.5(5) . . ?
O1 S Pt 103.7(4) . . ?
O2 S Pt 104.2(3) . . ?
C8 N1 C9 109.4(8) . . ?
C8 N1 C7 108.8(8) . . ?
C9 N1 C7 107.4(7) . . ?
C8 N1 Pt 105.3(6) . . ?
C9 N1 Pt 117.7(7) . . ?
C7 N1 Pt 108.0(5) . . ?
C11 N2 C12 107.6(7) . . ?
C11 N2 C10 109.8(7) . . ?
C12 N2 C10 109.0(7) . . ?
C11 N2 Pt 104.9(6) . . ?
C12 N2 Pt 116.9(6) . . ?
C10 N2 Pt 108.5(5) . . ?
C3 C2 C1 117.0(8) . . ?
C3 C2 C7 128.4(9) . . ?
C1 C2 C7 114.5(8) . . ?
C1 C6 C5 119.1(9) . . ?
C1 C6 C10 113.9(8) . . ?
C5 C6 C10 126.7(9) . . ?
C2 C7 N1 109.3(7) . . ?
C2 C7 H7A 109.8 . . ?
N1 C7 H7A 109.8 . . ?
C2 C7 H7B 109.8 . . ?
N1 C7 H7B 109.8 . . ?
H7A C7 H7B 108.3 . . ?
C6 C5 C4 117.7(8) . . ?
C6 C5 H5 121.2 . . ?
C4 C5 H5 121.2 . . ?
C3 C4 C5 122.1(8) . . ?
C3 C4 H4 119.0 . . ?
C5 C4 H4 119.0 . . ?
C4 C3 C2 120.1(9) . . ?
C4 C3 H3 120.0 . . ?
C2 C3 H3 120.0 . . ?
N1 C8 H8A 109.5 . . ?
N1 C8 H8B 109.5 . . ?
H8A C8 H8B 109.5 . . ?
N1 C8 H8C 109.5 . . ?
H8A C8 H8C 109.5 . . ?
H8B C8 H8C 109.5 . . ?
C6 C1 C2 124.0(8) . . ?
C6 C1 Pt 118.8(7) . . ?
C2 C1 Pt 117.2(6) . . ?
N2 C10 C6 109.3(7) . . ?
N2 C10 H10A 109.8 . . ?
C6 C10 H10A 109.8 . . ?
N2 C10 H10B 109.8 . . ?
C6 C10 H10B 109.8 . . ?
H10A C10 H10B 108.3 . . ?
N2 C12 H12A 109.5 . . ?
N2 C12 H12B 109.5 . . ?
H12A C12 H12B 109.5 . . ?
N2 C12 H12C 109.5 . . ?
H12A C12 H12C 109.5 . . ?
H12B C12 H12C 109.5 . . ?
N2 C11 H11A 109.5 . . ?
N2 C11 H11B 109.5 . . ?
H11A C11 H11B 109.5 . . ?
N2 C11 H11C 109.5 . . ?
H11A C11 H11C 109.5 . . ?
H11B C11 H11C 109.5 . . ?
N1 C9 H9A 109.5 . . ?
N1 C9 H9B 109.5 . . ?
H9A C9 H9B 109.5 . . ?
N1 C9 H9C 109.5 . . ?
H9A C9 H9C 109.5 . . ?
H9B C9 H9C 109.5 . . ?

loop_
_geom_bond_atom_site_label_1
_geom_bond_atom_site_label_2
_geom_bond_distance
_geom_bond_site_symmetry_2
_geom_bond_publ_flag
Pt C1 1.944(8) . ?
Pt N2 2.098(7) . ?
Pt N1 2.106(8) . ?
Pt S 2.512(3) . ?
Pt I 2.7252(7) . ?
S O1 1.405(9) . ?
S O2 1.453(7) . ?
N1 C8 1.465(12) . ?
N1 C9 1.506(12) . ?
N1 C7 1.507(11) . ?
N2 C11 1.482(11) . ?
N2 C12 1.490(11) . ?
N2 C10 1.505(10) . ?
C2 C3 1.398(12) . ?
C2 C1 1.400(12) . ?
C2 C7 1.499(13) . ?
C6 C1 1.360(12) . ?
C6 C5 1.407(12) . ?
C6 C10 1.507(12) . ?
C7 H7A 0.9900 . ?
C7 H7B 0.9900 . ?
C5 C4 1.409(13) . ?
C5 H5 0.9500 . ?
C4 C3 1.380(13) . ?
C4 H4 0.9500 . ?
C3 H3 0.9500 . ?
C8 H8A 0.9800 . ?
C8 H8B 0.9800 . ?
C8 H8C 0.9800 . ?
C10 H10A 0.9900 . ?
C10 H10B 0.9900 . ?
C12 H12A 0.9800 . ?
C12 H12B 0.9800 . ?
C12 H12C 0.9800 . ?
C11 H11A 0.9800 . ?
C11 H11B 0.9800 . ?
C11 H11C 0.9800 . ?
C9 H9A 0.9800 . ?
C9 H9B 0.9800 . ?
C9 H9C 0.9800 . ?

loop_
_geom_torsion_atom_site_label_1
_geom_torsion_atom_site_label_2
_geom_torsion_atom_site_label_3
_geom_torsion_atom_site_label_4
_geom_torsion
_geom_torsion_site_symmetry_1
_geom_torsion_site_symmetry_2
_geom_torsion_site_symmetry_3
_geom_torsion_site_symmetry_4
_geom_torsion_publ_flag
C1 Pt S O1 -173.9(5) . . . . ?
N2 Pt S O1 105.1(5) . . . . ?
N1 Pt S O1 -92.0(5) . . . . ?
I Pt S O1 5.0(4) . . . . ?
C1 Pt S O2 64.8(4) . . . . ?
N2 Pt S O2 -16.1(4) . . . . ?
N1 Pt S O2 146.8(4) . . . . ?
I Pt S O2 -116.2(4) . . . . ?
C1 Pt N1 C8 -94.8(6) . . . . ?
N2 Pt N1 C8 -55.5(10) . . . . ?
S Pt N1 C8 178.4(6) . . . . ?
I Pt N1 C8 74.6(6) . . . . ?
C1 Pt N1 C9 143.0(7) . . . . ?
N2 Pt N1 C9 -177.7(7) . . . . ?
S Pt N1 C9 56.2(7) . . . . ?
I Pt N1 C9 -47.6(7) . . . . ?
C1 Pt N1 C7 21.3(6) . . . . ?
N2 Pt N1 C7 60.6(10) . . . . ?
S Pt N1 C7 -65.5(5) . . . . ?
I Pt N1 C7 -169.3(5) . . . . ?
C1 Pt N2 C11 98.0(6) . . . . ?
N1 Pt N2 C11 58.6(10) . . . . ?
S Pt N2 C11 -176.1(5) . . . . ?
I Pt N2 C11 -71.3(6) . . . . ?
C1 Pt N2 C12 -143.0(6) . . . . ?
N1 Pt N2 C12 177.6(6) . . . . ?
S Pt N2 C12 -57.1(6) . . . . ?
I Pt N2 C12 47.7(6) . . . . ?
C1 Pt N2 C10 -19.3(5) . . . . ?
N1 Pt N2 C10 -58.6(10) . . . . ?
S Pt N2 C10 66.6(5) . . . . ?
I Pt N2 C10 171.4(5) . . . . ?
C3 C2 C7 N1 -156.7(8) . . . . ?
C1 C2 C7 N1 28.3(10) . . . . ?
C8 N1 C7 C2 82.4(9) . . . . ?
C9 N1 C7 C2 -159.3(8) . . . . ?
Pt N1 C7 C2 -31.4(8) . . . . ?
C1 C6 C5 C4 -2.3(12) . . . . ?
C10 C6 C5 C4 172.0(8) . . . . ?
C6 C5 C4 C3 -0.6(12) . . . . ?
C5 C4 C3 C2 1.4(13) . . . . ?
C1 C2 C3 C4 0.6(12) . . . . ?
C7 C2 C3 C4 -174.3(8) . . . . ?
C5 C6 C1 C2 4.6(12) . . . . ?
C10 C6 C1 C2 -170.5(8) . . . . ?
C5 C6 C1 Pt -173.0(6) . . . . ?
C10 C6 C1 Pt 12.0(10) . . . . ?
C3 C2 C1 C6 -3.7(12) . . . . ?
C7 C2 C1 C6 171.9(8) . . . . ?
C3 C2 C1 Pt 173.9(6) . . . . ?
C7 C2 C1 Pt -10.5(9) . . . . ?
N2 Pt C1 C6 4.5(6) . . . . ?
N1 Pt C1 C6 171.2(7) . . . . ?
S Pt C1 C6 -94.9(6) . . . . ?
I Pt C1 C6 90.5(15) . . . . ?
N2 Pt C1 C2 -173.2(6) . . . . ?
N1 Pt C1 C2 -6.5(6) . . . . ?
S Pt C1 C2 87.3(6) . . . . ?
I Pt C1 C2 -87.2(15) . . . . ?
C11 N2 C10 C6 -84.5(9) . . . . ?
C12 N2 C10 C6 157.9(7) . . . . ?
Pt N2 C10 C6 29.6(8) . . . . ?
C1 C6 C10 N2 -27.8(10) . . . . ?
C5 C6 C10 N2 157.6(8) . . . . ?
